data_7039070
loop_
_publ_author_name
'Haiges, Ralf'
'Baxter, Amanda F.'
'Goetz, Nadine R.'
'Axhausen, Joachim A.'
'Soltner, Theresa'
'Kornath, Andreas'
'Christe, Karl O.'

_publ_section_title
;
 Protonation of nitriles: isolation and characterization of alkyl- and
 arylnitrilium ions.
;
_journal_issue 20
_journal_name_full 'Dalton transactions (Cambridge, England : 2003)'
_journal_page_first 8494
_journal_page_last 8499
_journal_paper_doi 10.1039/c6dt01301e
_journal_volume 45
_journal_year 2016
_chemical_formula_moiety 'C4 H10 As2 F12 N2'
_chemical_formula_sum 'C4 H10 As2 F12 N2'
_chemical_formula_weight 463.98
_space_group_crystal_system orthorhombic
_space_group_IT_number 29
_space_group_name_Hall 'P 2c -2ac'
_space_group_name_H-M_alt 'P c a 21'
_symmetry_space_group_name_Hall 'P 2c -2ac'
_symmetry_space_group_name_H-M 'P c a 21'
_atom_sites_solution_hydrogens mixed
_audit_update_record
;
2016-03-21 deposited with the CCDC.
2016-04-18 downloaded from the CCDC.
;
_cell_angle_alpha 90
_cell_angle_beta 90
_cell_angle_gamma 90
_cell_formula_units_Z 8
_cell_length_a 14.703(4)
_cell_length_b 10.260(3)
_cell_length_c 16.759(4)
_cell_measurement_reflns_used 9856
_cell_measurement_temperature 100.(2)
_cell_measurement_theta_max 30.4640
_cell_measurement_theta_min 2.4306
_cell_volume 2528.1(12)
_computing_cell_refinement 'APEX2 v2014.11-0 (Bruker AXS, 2014)'
_computing_data_collection 'Bruker Instrument Service v2012.12.0.3 (Bruker AXS, 2012)'
_computing_data_reduction 'SAINT V8.34A (Bruker AXS, 2013)'
_computing_publication_material 'SHELXTL XT 2014/4 (Bruker AXS, 2014)'
_computing_structure_refinement 'SHELXTL XL 2014/7 (Bruker AXS, 2014)'
_computing_structure_solution 'SHELXTL XT 2014/4 (Bruker AXS, 2014)'
_diffrn_ambient_temperature 100.(2)
_diffrn_detector_area_resol_mean 8.3333
_diffrn_measured_fraction_theta_full 0.994
_diffrn_measured_fraction_theta_max 0.994
_diffrn_measurement_device_type 'Bruker APEX II CCD'
_diffrn_measurement_method 'omega- and phi-scans'
_diffrn_radiation_monochromator 'TRIUMPH curved-crystal'
_diffrn_radiation_type 'MoK\a '
_diffrn_radiation_wavelength 0.71073
_diffrn_reflns_av_R_equivalents 0.0557
_diffrn_reflns_av_unetI/netI 0.0332
_diffrn_reflns_limit_h_max 20
_diffrn_reflns_limit_h_min -20
_diffrn_reflns_limit_k_max 14
_diffrn_reflns_limit_k_min -14
_diffrn_reflns_limit_l_max 23
_diffrn_reflns_limit_l_min -23
_diffrn_reflns_number 59685
_diffrn_reflns_theta_full 30.48
_diffrn_reflns_theta_max 30.48
_diffrn_reflns_theta_min 1.99
_diffrn_source 'fine-focus tube'
_exptl_absorpt_coefficient_mu 5.426
_exptl_absorpt_correction_T_max 0.746
_exptl_absorpt_correction_T_min 0.474
_exptl_absorpt_correction_type multi-scan
_exptl_absorpt_process_details 'SADABS 2014/5 (Bruker AXS, 2014)'
_exptl_crystal_colour 'clear, colourless'
_exptl_crystal_density_diffrn 2.438
_exptl_crystal_density_method 'not measured'
_exptl_crystal_description prism
_exptl_crystal_F_000 1776
_exptl_crystal_recrystallization_method 'Re-crystallisation from solvent'
_exptl_crystal_size_max 0.460
_exptl_crystal_size_mid 0.290
_exptl_crystal_size_min 0.212
_refine_diff_density_max 0.718
_refine_diff_density_min -0.596
_refine_ls_abs_structure_details 'Refined as an inversion twin.'
_refine_ls_abs_structure_Flack 0.479(10)
_refine_ls_extinction_method none
_refine_ls_goodness_of_fit_ref 1.032
_refine_ls_hydrogen_treatment mixed
_refine_ls_matrix_type full
_refine_ls_number_parameters 378
_refine_ls_number_reflns 7636
_refine_ls_number_restraints 5
_refine_ls_restrained_S_all 1.033
_refine_ls_R_factor_all 0.0331
_refine_ls_R_factor_gt 0.0263
_refine_ls_shift/su_max 0.001
_refine_ls_shift/su_mean 0.000
_refine_ls_structure_factor_coef Fsqd
_refine_ls_weighting_details 'w=1/[\s^2^(Fo^2^)+(0.0178P)^2^+2.3671P] where P=(Fo^2^+2Fc^2^)/3'
_refine_ls_weighting_scheme calc
_refine_ls_wR_factor_gt 0.0547
_refine_ls_wR_factor_ref 0.0568
_reflns_number_gt 6795
_reflns_number_total 7636
_reflns_threshold_expression 'I > 2\s(I)'
_cod_data_source_file c6dt01301e2.cif
_cod_data_source_block C4H10As2F12N2
_cod_depositor_comments 'Adding full bibliography for 7039066--7039073.cif.'
_cod_original_cell_volume 2528.1(11)
_cod_database_code 7039070
_solvent_exptl_crystal_recrystallization_method HF

loop_
_space_group_symop_operation_xyz
'x, y, z'
'-x, -y, z+1/2'
'x+1/2, -y, z'
'-x+1/2, y, z+1/2'

loop_
_atom_site_type_symbol
_atom_site_label
_atom_site_fract_x
_atom_site_fract_y
_atom_site_fract_z
_atom_site_U_iso_or_equiv
_atom_site_adp_type
_atom_site_calc_flag
_atom_site_refinement_flags_adp
_atom_site_refinement_flags_posn
_atom_site_occupancy
C C1 0.1219(3) 0.5777(5) 0.5751(3) 0.0156(10) Uani d . . 1
C C2 0.1079(3) 0.5684(5) 0.6612(3) 0.0176(9) Uani d . . 1
H H2A 0.0421 0.5577 0.6719 0.021 Uiso calc U R 1
H H2B 0.1276 0.651 0.6864 0.021 Uiso calc U R 1
N N1 0.1288(2) 0.5868(5) 0.5082(3) 0.0169(9) Uani d . D 1
H H1N 0.134(3) 0.591(6) 0.4572(16) 0.02 Uiso d U D 1
N N2 0.1583(2) 0.4580(3) 0.6990(2) 0.0114(6) Uani d . D 1
H H2N 0.2175(18) 0.475(4) 0.693(3) 0.014 Uiso d U D 1
C C3 0.1344(3) 0.3288(5) 0.6616(4) 0.0237(12) Uani d . . 1
H H3A 0.0684 0.3163 0.6633 0.035 Uiso calc U R 1
H H3B 0.1643 0.2584 0.6911 0.035 Uiso calc U R 1
H H3C 0.155 0.3278 0.6059 0.035 Uiso calc U R 1
C C4 0.1384(3) 0.4591(5) 0.7874(3) 0.0193(9) Uani d . . 1
H H4A 0.1567 0.5431 0.8101 0.029 Uiso calc U R 1
H H4B 0.1726 0.3889 0.8135 0.029 Uiso calc U R 1
H H4C 0.0732 0.4458 0.7961 0.029 Uiso calc U R 1
C C5 0.3817(3) 1.0879(5) 0.5401(3) 0.0147(10) Uani d . . 1
C C6 0.3796(3) 1.0920(5) 0.4525(3) 0.0179(10) Uani d . . 1
H H6A 0.3159 1.1033 0.4345 0.022 Uiso calc U R 1
H H6B 0.4148 1.1683 0.4338 0.022 Uiso calc U R 1
N N3 0.3815(3) 1.0879(5) 0.6065(3) 0.0173(9) Uani d . D 1
H H3N 0.378(3) 1.095(6) 0.6623(16) 0.021 Uiso d U D 1
N N4 0.4170(3) 0.9742(4) 0.4168(2) 0.0212(8) Uani d . D 1
H H4N 0.4815(18) 0.975(5) 0.423(3) 0.025 Uiso d U D 1
C C7 0.3789(3) 0.8495(5) 0.4526(4) 0.0233(11) Uani d . . 1
H H7A 0.3921 0.8473 0.5099 0.035 Uiso calc U R 1
H H7B 0.4071 0.7741 0.4266 0.035 Uiso calc U R 1
H H7C 0.3129 0.8467 0.4443 0.035 Uiso calc U R 1
C C8 0.3951(4) 0.9758(5) 0.3275(3) 0.0231(9) Uani d . . 1
H H8A 0.3292 0.9694 0.32 0.035 Uiso calc U R 1
H H8B 0.425 0.9019 0.3014 0.035 Uiso calc U R 1
H H8C 0.4172 1.0574 0.304 0.035 Uiso calc U R 1
As As1 0.37446(3) 0.46335(5) 0.52521(3) 0.01211(10) Uani d . . 1
F F1 0.29677(17) 0.3398(3) 0.50909(19) 0.0244(6) Uani d . . 1
F F2 0.45301(17) 0.5835(3) 0.54379(17) 0.0221(6) Uani d . . 1
F F3 0.43147(16) 0.3625(3) 0.59112(17) 0.0192(5) Uani d . . 1
F F4 0.30669(17) 0.5204(3) 0.60191(16) 0.0187(6) Uani d . . 1
F F5 0.31727(18) 0.5626(3) 0.45951(17) 0.0224(6) Uani d . . 1
F F6 0.44051(19) 0.4032(3) 0.44872(17) 0.0241(6) Uani d . . 1
As As2 0.13285(3) 0.95935(5) 0.58442(3) 0.01398(11) Uani d . . 1
F F7 0.20995(18) 0.8352(3) 0.5749(2) 0.0317(8) Uani d . . 1
F F8 0.05395(19) 1.0807(3) 0.5923(2) 0.0383(9) Uani d . . 1
F F9 0.1957(2) 1.0515(4) 0.5194(2) 0.0410(9) Uani d . . 1
F F10 0.19359(19) 1.0222(3) 0.66268(18) 0.0253(6) Uani d . . 1
F F11 0.07069(19) 0.8635(3) 0.64891(17) 0.0240(6) Uani d . . 1
F F12 0.07017(19) 0.8970(3) 0.50564(17) 0.0296(7) Uani d . . 1
As As3 0.13102(3) 0.75023(4) 0.28460(3) 0.01421(11) Uani d . . 1
F F13 0.23158(19) 0.7049(3) 0.24068(19) 0.0309(7) Uani d . . 1
F F14 0.03210(19) 0.7875(3) 0.3338(2) 0.0340(8) Uani d . . 1
F F15 0.0777(2) 0.6208(3) 0.24041(19) 0.0328(7) Uani d . . 1
F F16 0.1033(2) 0.8488(3) 0.2066(2) 0.0367(8) Uani d . . 1
F F17 0.1846(2) 0.8749(3) 0.3332(2) 0.0376(8) Uani d . . 1
F F18 0.1614(2) 0.6484(3) 0.36453(19) 0.0371(8) Uani d . . 1
As As4 0.62392(3) 0.74491(4) 0.32252(3) 0.01263(11) Uani d . . 1
F F19 0.66891(19) 0.6583(3) 0.24418(19) 0.0327(8) Uani d . . 1
F F20 0.57880(18) 0.8396(3) 0.39626(16) 0.0246(6) Uani d . . 1
F F21 0.73026(17) 0.8076(3) 0.34183(18) 0.0250(7) Uani d . . 1
F F22 0.6420(2) 0.6203(3) 0.3870(2) 0.0367(8) Uani d . . 1
F F23 0.51719(18) 0.6889(3) 0.29910(19) 0.0270(7) Uani d . . 1
F F24 0.6047(2) 0.8769(3) 0.25729(17) 0.0274(6) Uani d . . 1

loop_
_atom_site_aniso_label
_atom_site_aniso_U_11
_atom_site_aniso_U_22
_atom_site_aniso_U_33
_atom_site_aniso_U_12
_atom_site_aniso_U_13
_atom_site_aniso_U_23
C1 0.0098(19) 0.015(2) 0.022(3) 0.0007(14) -0.0030(17) 0.0023(19)
C2 0.024(2) 0.016(2) 0.013(2) 0.0088(18) -0.0037(18) -0.0031(17)
N1 0.0146(19) 0.021(2) 0.015(2) 0.0008(14) -0.0001(14) 0.0018(17)
N2 0.0115(15) 0.0117(16) 0.0109(16) 0.0006(12) -0.0013(12) 0.0002(12)
C3 0.033(3) 0.012(2) 0.026(3) -0.0031(18) 0.005(2) -0.0044(19)
C4 0.024(2) 0.025(2) 0.008(2) 0.0015(17) -0.0009(17) 0.0030(17)
C5 0.0114(18) 0.016(2) 0.016(3) 0.0008(16) -0.0008(16) 0.0040(18)
C6 0.020(2) 0.021(2) 0.012(2) -0.0004(17) -0.0026(17) 0.0019(17)
N3 0.0151(19) 0.019(2) 0.018(2) -0.0005(14) 0.0011(14) -0.0014(17)
N4 0.024(2) 0.0185(19) 0.021(2) 0.0011(15) -0.0007(16) 0.0001(15)
C7 0.033(3) 0.015(2) 0.022(3) -0.0004(19) 0.006(2) 0.0026(19)
C8 0.035(2) 0.021(2) 0.013(2) 0.0034(19) -0.002(2) -0.0041(18)
As1 0.0106(2) 0.0155(2) 0.0102(2) 0.00188(15) -0.00037(15) -0.00017(17)
F1 0.0170(12) 0.0230(14) 0.0331(17) -0.0027(10) -0.0061(11) -0.0057(12)
F2 0.0170(12) 0.0205(13) 0.0287(16) -0.0028(10) 0.0024(11) -0.0002(11)
F3 0.0158(11) 0.0216(13) 0.0202(13) 0.0022(10) -0.0044(11) 0.0064(11)
F4 0.0161(12) 0.0262(14) 0.0138(13) 0.0026(10) 0.0031(10) -0.0002(11)
F5 0.0213(13) 0.0280(15) 0.0178(14) 0.0075(11) -0.0003(11) 0.0079(11)
F6 0.0206(13) 0.0350(17) 0.0165(14) 0.0078(12) 0.0021(11) -0.0040(12)
As2 0.0109(2) 0.0165(2) 0.0145(3) -0.00181(15) 0.00064(17) 0.00085(19)
F7 0.0199(13) 0.0319(16) 0.043(2) 0.0078(11) 0.0013(13) -0.0132(15)
F8 0.0214(14) 0.0169(14) 0.077(3) 0.0050(11) -0.0055(16) -0.0021(17)
F9 0.0213(15) 0.069(2) 0.0331(19) -0.0198(15) -0.0071(14) 0.0317(17)
F10 0.0255(15) 0.0272(15) 0.0234(15) -0.0070(12) -0.0036(12) -0.0085(12)
F11 0.0216(13) 0.0285(16) 0.0218(15) -0.0080(11) 0.0013(11) 0.0073(12)
F12 0.0204(14) 0.051(2) 0.0177(15) -0.0111(13) -0.0021(11) -0.0040(13)
As3 0.0126(2) 0.0158(2) 0.0143(3) 0.00143(15) 0.00111(19) 0.00325(17)
F13 0.0176(13) 0.0468(18) 0.0283(17) 0.0072(13) 0.0070(12) 0.0043(14)
F14 0.0219(14) 0.0367(16) 0.043(2) 0.0062(12) 0.0125(14) -0.0073(15)
F15 0.0295(16) 0.0271(16) 0.0416(19) -0.0062(13) 0.0040(14) -0.0114(14)
F16 0.0466(19) 0.0326(18) 0.0310(18) 0.0082(15) -0.0059(15) 0.0150(14)
F17 0.0354(16) 0.0372(17) 0.040(2) -0.0098(14) -0.0074(15) -0.0084(15)
F18 0.052(2) 0.0387(18) 0.0203(15) 0.0151(16) 0.0071(15) 0.0156(14)
As4 0.0126(2) 0.0135(2) 0.0118(3) 0.00001(14) -0.00186(19) -0.00129(17)
F19 0.0249(15) 0.0430(19) 0.0303(17) 0.0075(13) -0.0020(13) -0.0239(15)
F20 0.0216(13) 0.0354(17) 0.0169(14) 0.0070(12) -0.0008(11) -0.0094(12)
F21 0.0149(13) 0.0308(15) 0.0292(17) -0.0050(11) -0.0029(11) -0.0090(13)
F22 0.047(2) 0.0255(17) 0.0376(19) -0.0007(14) -0.0151(15) 0.0150(14)
F23 0.0155(13) 0.0274(15) 0.038(2) -0.0055(10) -0.0060(11) -0.0056(14)
F24 0.0394(16) 0.0262(15) 0.0165(14) -0.0002(13) -0.0057(12) 0.0079(11)

loop_
_atom_type_symbol
_atom_type_description
_atom_type_scat_dispersion_real
_atom_type_scat_dispersion_imag
_atom_type_scat_source
C C 0.0033 0.0016 'International Tables Vol C Tables 4.2.6.8 and 6.1.1.4'
H H 0.0000 0.0000 'International Tables Vol C Tables 4.2.6.8 and 6.1.1.4'
N N 0.0061 0.0033 'International Tables Vol C Tables 4.2.6.8 and 6.1.1.4'
F F 0.0171 0.0103 'International Tables Vol C Tables 4.2.6.8 and 6.1.1.4'
As As 0.0499 2.0058 'International Tables Vol C Tables 4.2.6.8 and 6.1.1.4'

loop_
_geom_angle_atom_site_label_1
_geom_angle_atom_site_label_2
_geom_angle_atom_site_label_3
_geom_angle
N1 C1 C2 176.9(5)
C1 C2 N2 113.5(4)
C1 C2 H2A 108.9
N2 C2 H2A 108.9
C1 C2 H2B 108.9
N2 C2 H2B 108.9
H2A C2 H2B 107.7
C1 N1 H1N 178.(4)
C2 N2 C3 112.0(4)
C2 N2 C4 108.3(3)
C3 N2 C4 111.7(4)
C2 N2 H2N 107.(3)
C3 N2 H2N 110.(3)
C4 N2 H2N 107.(3)
N2 C3 H3A 109.5
N2 C3 H3B 109.5
H3A C3 H3B 109.5
N2 C3 H3C 109.5
H3A C3 H3C 109.5
H3B C3 H3C 109.5
N2 C4 H4A 109.5
N2 C4 H4B 109.5
H4A C4 H4B 109.5
N2 C4 H4C 109.5
H4A C4 H4C 109.5
H4B C4 H4C 109.5
N3 C5 C6 177.8(6)
N4 C6 C5 112.2(4)
N4 C6 H6A 109.2
C5 C6 H6A 109.2
N4 C6 H6B 109.2
C5 C6 H6B 109.2
H6A C6 H6B 107.9
C5 N3 H3N 175.(4)
C6 N4 C7 113.4(4)
C6 N4 C8 108.2(4)
C7 N4 C8 108.5(4)
C6 N4 H4N 109.(3)
C7 N4 H4N 109.(3)
C8 N4 H4N 108.(3)
N4 C7 H7A 109.5
N4 C7 H7B 109.5
H7A C7 H7B 109.5
N4 C7 H7C 109.5
H7A C7 H7C 109.5
H7B C7 H7C 109.5
N4 C8 H8A 109.5
N4 C8 H8B 109.5
H8A C8 H8B 109.5
N4 C8 H8C 109.5
H8A C8 H8C 109.5
H8B C8 H8C 109.5
F2 As1 F5 91.14(14)
F2 As1 F6 90.74(14)
F5 As1 F6 90.66(14)
F2 As1 F1 178.18(14)
F5 As1 F1 90.65(14)
F6 As1 F1 89.62(14)
F2 As1 F4 90.55(13)
F5 As1 F4 89.64(13)
F6 As1 F4 178.67(14)
F1 As1 F4 89.07(13)
F2 As1 F3 89.29(13)
F5 As1 F3 179.57(14)
F6 As1 F3 89.29(13)
F1 As1 F3 88.92(13)
F4 As1 F3 90.41(13)
F8 As2 F7 178.44(15)
F8 As2 F10 91.15(16)
F7 As2 F10 90.34(15)
F8 As2 F9 90.76(17)
F7 As2 F9 89.68(17)
F10 As2 F9 89.89(15)
F8 As2 F11 90.42(15)
F7 As2 F11 89.13(15)
F10 As2 F11 90.64(14)
F9 As2 F11 178.70(18)
F8 As2 F12 88.12(16)
F7 As2 F12 90.38(16)
F10 As2 F12 179.24(15)
F9 As2 F12 90.34(16)
F11 As2 F12 89.14(14)
F16 As3 F17 91.79(17)
F16 As3 F15 91.11(17)
F17 As3 F15 177.04(17)
F16 As3 F14 91.93(17)
F17 As3 F14 89.72(16)
F15 As3 F14 89.57(15)
F16 As3 F13 92.15(16)
F17 As3 F13 90.57(16)
F15 As3 F13 89.93(16)
F14 As3 F13 175.90(16)
F16 As3 F18 179.08(17)
F17 As3 F18 87.99(17)
F15 As3 F18 89.12(17)
F14 As3 F18 88.97(16)
F13 As3 F18 86.95(15)
F22 As4 F20 91.62(17)
F22 As4 F23 92.12(15)
F20 As4 F23 90.03(14)
F22 As4 F19 92.10(17)
F20 As4 F19 176.26(16)
F23 As4 F19 90.24(14)
F22 As4 F21 91.11(15)
F20 As4 F21 90.25(13)
F23 As4 F21 176.75(15)
F19 As4 F21 89.27(14)
F22 As4 F24 178.70(16)
F20 As4 F24 87.12(14)
F23 As4 F24 88.22(14)
F19 As4 F24 89.15(16)
F21 As4 F24 88.56(14)

loop_
_geom_bond_atom_site_label_1
_geom_bond_atom_site_label_2
_geom_bond_distance
C1 N1 1.129(8)
C1 C2 1.461(8)
C2 N2 1.494(6)
C2 H2A 0.99
C2 H2B 0.99
N1 H1N 0.86(3)
N2 C3 1.508(6)
N2 C4 1.511(6)
N2 H2N 0.89(2)
C3 H3A 0.98
C3 H3B 0.98
C3 H3C 0.98
C4 H4A 0.98
C4 H4B 0.98
C4 H4C 0.98
C5 N3 1.112(7)
C5 C6 1.470(7)
C6 N4 1.457(6)
C6 H6A 0.99
C6 H6B 0.99
N3 H3N 0.94(3)
N4 C7 1.520(6)
N4 C8 1.530(6)
N4 H4N 0.95(3)
C7 H7A 0.98
C7 H7B 0.98
C7 H7C 0.98
C8 H8A 0.98
C8 H8B 0.98
C8 H8C 0.98
As1 F2 1.718(3)
As1 F5 1.719(3)
As1 F6 1.723(3)
As1 F1 1.728(3)
As1 F4 1.729(3)
As1 F3 1.730(3)
As2 F8 1.707(3)
As2 F7 1.712(3)
As2 F10 1.713(3)
As2 F9 1.714(3)
As2 F11 1.723(3)
As2 F12 1.733(3)
As3 F16 1.702(3)
As3 F17 1.708(3)
As3 F15 1.711(3)
As3 F14 1.715(3)
As3 F13 1.716(3)
As3 F18 1.757(3)
As4 F22 1.696(3)
As4 F20 1.706(3)
As4 F23 1.717(3)
As4 F19 1.718(3)
As4 F21 1.721(3)
As4 F24 1.763(3)

loop_
_geom_torsion_atom_site_label_1
_geom_torsion_atom_site_label_2
_geom_torsion_atom_site_label_3
_geom_torsion_atom_site_label_4
_geom_torsion
C1 C2 N2 C3 -56.5(5)
C1 C2 N2 C4 179.9(4)
C5 C6 N4 C7 48.6(5)
C5 C6 N4 C8 169.1(4)
